data_1561321
loop_
_publ_author_name
'Zhang, Xiu-Mei'
'Li, Peng'
'Gao, Wei'
'Liu, Feng'
'Liu, Jie-Ping'

_publ_section_title
;
 Construction of three lanthanide metal-organic frameworks: Synthesis,
 structure, magnetic properties and highly selective sensing of metal ions
;
_journal_name_full 'Journal of Solid State Chemistry'
_journal_page_first 6
_journal_page_last 11
_journal_paper_doi 10.1016/j.jssc.2016.09.009
_journal_volume 244
_journal_year 2016
_chemical_formula_sum 'C9 H17 N4 O11 Tb'
_chemical_formula_weight 516.20
_space_group_crystal_system triclinic
_space_group_IT_number 2
_space_group_name_Hall '-P 1'
_space_group_name_H-M_alt 'P -1'
_atom_sites_solution_hydrogens difmap
_cell_angle_alpha 111.761(4)
_cell_angle_beta 99.506(4)
_cell_angle_gamma 100.499(4)
_cell_formula_units_Z 2
_cell_length_a 7.4990(10)
_cell_length_b 10.9055(13)
_cell_length_c 11.4538(15)
_cell_measurement_reflns_used 8621
_cell_measurement_temperature 293(2)
_cell_measurement_theta_max 27.48
_cell_measurement_theta_min 2.86
_cell_volume 827.14(19)
_computing_cell_refinement 'Bruker SMART'
_computing_data_collection 'Bruker SMART'
_computing_data_reduction 'Bruker SAINT'
_computing_molecular_graphics 'Bruker SHELXTL'
_computing_publication_material 'Bruker SHELXTL'
_computing_structure_refinement 'SHELXL-2014/7 (Sheldrick, 2014)'
_computing_structure_solution 'Bruker SHELXTL'
_diffrn_ambient_temperature 293(2)
_diffrn_measured_fraction_theta_full 0.990
_diffrn_measured_fraction_theta_max 0.990
_diffrn_measurement_device_type 'CCD area detector'
_diffrn_measurement_method 'phi and omega scans'
_diffrn_radiation_type MoK\a
_diffrn_radiation_wavelength 0.71073
_diffrn_reflns_av_R_equivalents 0.0224
_diffrn_reflns_av_unetI/netI 0.0242
_diffrn_reflns_Laue_measured_fraction_full 0.990
_diffrn_reflns_Laue_measured_fraction_max 0.990
_diffrn_reflns_limit_h_max 8
_diffrn_reflns_limit_h_min -8
_diffrn_reflns_limit_k_max 12
_diffrn_reflns_limit_k_min -12
_diffrn_reflns_limit_l_max 13
_diffrn_reflns_limit_l_min -13
_diffrn_reflns_number 8760
_diffrn_reflns_point_group_measured_fraction_full 0.990
_diffrn_reflns_point_group_measured_fraction_max 0.990
_diffrn_reflns_theta_full 25.008
_diffrn_reflns_theta_max 25.008
_diffrn_reflns_theta_min 2.857
_diffrn_source 'fine-focus sealed tube'
_exptl_absorpt_coefficient_mu 4.340
_exptl_absorpt_correction_type none
_exptl_crystal_colour colorless
_exptl_crystal_density_diffrn 2.073
_exptl_crystal_density_method 'not measured'
_exptl_crystal_description block
_exptl_crystal_F_000 504
_exptl_crystal_size_max 0.200
_exptl_crystal_size_mid 0.100
_exptl_crystal_size_min 0.080
_refine_diff_density_max 0.674
_refine_diff_density_min -0.936
_refine_diff_density_rms 0.149
_refine_ls_extinction_coef .
_refine_ls_extinction_method none
_refine_ls_goodness_of_fit_ref 1.226
_refine_ls_hydrogen_treatment refxyz
_refine_ls_matrix_type full
_refine_ls_number_parameters 274
_refine_ls_number_reflns 2875
_refine_ls_number_restraints 7
_refine_ls_restrained_S_all 1.225
_refine_ls_R_factor_all 0.0189
_refine_ls_R_factor_gt 0.0176
_refine_ls_shift/su_max 0.001
_refine_ls_shift/su_mean 0.000
_refine_ls_structure_factor_coef Fsqd
_refine_ls_weighting_details 'w=1/[\s^2^(Fo^2^)+(0.0272P)^2^] where P=(Fo^2^+2Fc^2^)/3'
_refine_ls_weighting_scheme calc
_refine_ls_wR_factor_gt 0.0480
_refine_ls_wR_factor_ref 0.0487
_reflns_Friedel_coverage 0.000
_reflns_Friedel_fraction_full .
_reflns_Friedel_fraction_max .
_reflns_number_gt 2749
_reflns_number_total 2875
_reflns_threshold_expression 'I > 2\s(I)'
_cod_data_source_file mmc4.cif
_cod_data_source_block 2
_cod_database_code 1561321
_shelx_space_group_comment
;
The symmetry employed for this shelxl refinement is uniquely defined
by the following loop, which should always be used as a source of
symmetry information in preference to the above space-group names.
They are only intended as comments.
;
_shelx_estimated_absorpt_t_min 0.477
_shelx_estimated_absorpt_t_max 0.723

loop_
_space_group_symop_operation_xyz
'x, y, z'
'-x, -y, -z'

loop_
_atom_site_label
_atom_site_type_symbol
_atom_site_fract_x
_atom_site_fract_y
_atom_site_fract_z
_atom_site_U_iso_or_equiv
_atom_site_adp_type
_atom_site_occupancy
_atom_site_site_symmetry_order
_atom_site_calc_flag
_atom_site_refinement_flags_posn
_atom_site_refinement_flags_adp
_atom_site_refinement_flags_occupancy
_atom_site_disorder_assembly
_atom_site_disorder_group
Tb1 Tb 0.66327(2) 0.75690(2) 0.66504(2) 0.01381(7) Uani 1 1 d . . . . .
N1 N 0.1132(4) 0.3734(3) -0.1639(3) 0.0250(6) Uani 1 1 d . . . . .
N2 N 0.0446(4) 0.3356(3) -0.2910(3) 0.0318(7) Uani 1 1 d . . . . .
N3 N 0.0860(5) 0.4414(3) -0.3177(3) 0.0402(8) Uani 1 1 d . . . . .
N4 N 0.1819(5) 0.5523(3) -0.2092(3) 0.0368(8) Uani 1 1 d . . . . .
O1 O 0.4938(4) 0.6471(2) 0.4588(2) 0.0333(6) Uani 1 1 d . . . . .
O2 O 0.4116(4) 0.4396(2) 0.2989(2) 0.0260(5) Uani 1 1 d . . . . .
O3 O 0.4749(3) 1.0560(2) 0.3574(2) 0.0189(5) Uani 1 1 d . . . . .
O4 O 0.2877(3) 1.0088(2) 0.1696(2) 0.0207(5) Uani 1 1 d . . . . .
O5 O 0.4010(4) 0.7555(3) 0.7517(3) 0.0471(8) Uani 1 1 d . . . . .
H5A H 0.359(8) 0.813(6) 0.777(6) 0.071 Uiso 1 1 d . U . . .
H5B H 0.330(8) 0.691(6) 0.772(5) 0.071 Uiso 1 1 d . U . . .
O6 O 0.8719(4) 0.8977(3) 0.6017(3) 0.0361(6) Uani 1 1 d D . . . .
H6C H 0.977(4) 0.894(4) 0.587(5) 0.054 Uiso 1 1 d D U . . .
H6B H 0.840(6) 0.961(4) 0.585(5) 0.054 Uiso 1 1 d D U . . .
O7 O 0.8773(5) 0.6291(3) 0.5737(3) 0.0416(8) Uani 1 1 d . . . . .
H7A H 0.889(8) 0.606(5) 0.504(5) 0.062 Uiso 1 1 d . U . . .
H7B H 0.921(8) 0.595(6) 0.603(6) 0.062 Uiso 1 1 d . U . . .
O8 O 0.9193(4) 0.7930(3) 0.8382(3) 0.0304(6) Uani 1 1 d . . . . .
H8B H 0.913(6) 0.805(5) 0.916(5) 0.046 Uiso 1 1 d . U . . .
H8C H 1.005(7) 0.828(5) 0.846(5) 0.046 Uiso 1 1 d . U . . .
O9 O 0.7055(5) 0.0244(3) 0.0929(3) 0.0532(8) Uani 1 1 d D . . . .
H9B H 0.736(8) -0.040(4) 0.101(6) 0.080 Uiso 1 1 d D U . . .
O10 O 0.0945(4) 0.1617(3) 0.9150(3) 0.0353(6) Uani 1 1 d D . . . .
H10A H 0.114(6) 0.214(4) 0.878(4) 0.053 Uiso 1 1 d D U . . .
H10B H -0.013(4) 0.106(4) 0.878(4) 0.053 Uiso 1 1 d D U . . .
O11 O 0.8287(4) 1.0890(3) 0.5052(3) 0.0281(5) Uani 1 1 d . . . . .
H11A H 0.874(6) 1.168(5) 0.573(5) 0.042 Uiso 1 1 d . U . . .
H11B H 0.743(7) 1.090(5) 0.468(5) 0.042 Uiso 1 1 d . U . . .
C1 C 0.4399(4) 0.5665(3) 0.3410(3) 0.0180(6) Uani 1 1 d . . . . .
C2 C 0.4032(4) 0.6268(3) 0.2438(3) 0.0158(6) Uani 1 1 d . . . . .
C3 C 0.4331(4) 0.7683(3) 0.2867(3) 0.0157(6) Uani 1 1 d . . . . .
H3A H 0.487(5) 0.818(4) 0.368(4) 0.019 Uiso 1 1 d . U . . .
C4 C 0.3814(4) 0.8226(3) 0.1983(3) 0.0154(6) Uani 1 1 d . . . . .
C5 C 0.3854(4) 0.9708(3) 0.2446(3) 0.0148(6) Uani 1 1 d . . . . .
C6 C 0.3082(4) 0.7367(3) 0.0675(3) 0.0177(6) Uani 1 1 d . . . . .
H6A H 0.270(5) 0.771(4) 0.006(4) 0.021 Uiso 1 1 d . U . . .
C7 C 0.2826(4) 0.5955(3) 0.0226(3) 0.0164(6) Uani 1 1 d . . . . .
C8 C 0.3298(4) 0.5416(3) 0.1127(3) 0.0179(6) Uani 1 1 d . . . . .
H8A H 0.308(5) 0.452(4) 0.085(3) 0.021 Uiso 1 1 d . U . . .
C9 C 0.1954(4) 0.5074(3) -0.1149(3) 0.0187(6) Uani 1 1 d . . . . .

loop_
_atom_site_aniso_label
_atom_site_aniso_U_11
_atom_site_aniso_U_22
_atom_site_aniso_U_33
_atom_site_aniso_U_23
_atom_site_aniso_U_13
_atom_site_aniso_U_12
Tb1 0.02213(10) 0.00827(9) 0.01158(9) 0.00484(6) 0.00269(6) 0.00520(6)
N1 0.0373(16) 0.0167(13) 0.0144(14) 0.0047(11) 0.0015(12) -0.0002(12)
N2 0.0433(18) 0.0230(15) 0.0156(15) 0.0020(12) 0.0026(13) -0.0057(13)
N3 0.058(2) 0.0322(17) 0.0153(15) 0.0089(13) -0.0026(15) -0.0109(15)
N4 0.060(2) 0.0240(15) 0.0157(15) 0.0104(13) -0.0006(15) -0.0081(15)
O1 0.0628(17) 0.0170(11) 0.0131(12) 0.0055(10) -0.0036(12) 0.0076(12)
O2 0.0478(15) 0.0116(11) 0.0211(12) 0.0102(9) 0.0059(11) 0.0087(10)
O3 0.0252(11) 0.0102(10) 0.0175(11) 0.0042(9) -0.0007(9) 0.0043(9)
O4 0.0313(12) 0.0120(10) 0.0179(11) 0.0067(9) 0.0000(9) 0.0081(9)
O5 0.0555(18) 0.0251(14) 0.088(2) 0.0345(15) 0.0520(18) 0.0205(13)
O6 0.0367(15) 0.0391(15) 0.0592(18) 0.0368(14) 0.0302(14) 0.0204(12)
O7 0.071(2) 0.0536(18) 0.0297(15) 0.0268(14) 0.0307(15) 0.0497(16)
O8 0.0268(13) 0.0398(16) 0.0251(14) 0.0162(12) 0.0001(12) 0.0098(12)
O9 0.085(2) 0.0453(18) 0.0553(19) 0.0287(16) 0.0385(18) 0.0418(17)
O10 0.0365(14) 0.0301(14) 0.0360(15) 0.0186(12) -0.0037(12) 0.0022(12)
O11 0.0216(12) 0.0256(13) 0.0318(15) 0.0080(11) 0.0016(11) 0.0064(11)
C1 0.0255(16) 0.0122(15) 0.0177(16) 0.0081(13) 0.0032(13) 0.0059(12)
C2 0.0231(15) 0.0117(14) 0.0151(15) 0.0076(12) 0.0047(13) 0.0059(12)
C3 0.0219(15) 0.0106(14) 0.0114(15) 0.0028(12) 0.0008(13) 0.0034(12)
C4 0.0201(15) 0.0104(14) 0.0161(15) 0.0061(12) 0.0047(12) 0.0038(12)
C5 0.0184(14) 0.0110(14) 0.0177(16) 0.0085(12) 0.0064(13) 0.0030(12)
C6 0.0254(16) 0.0146(15) 0.0156(15) 0.0089(12) 0.0040(13) 0.0067(13)
C7 0.0225(15) 0.0130(14) 0.0132(15) 0.0055(12) 0.0047(12) 0.0037(12)
C8 0.0269(16) 0.0067(14) 0.0177(16) 0.0040(12) 0.0038(13) 0.0032(12)
C9 0.0258(16) 0.0154(15) 0.0133(15) 0.0070(12) 0.0040(13) 0.0005(13)

loop_
_atom_type_symbol
_atom_type_description
_atom_type_scat_dispersion_real
_atom_type_scat_dispersion_imag
_atom_type_scat_source
C C 0.0033 0.0016 'International Tables Vol C Tables 4.2.6.8 and 6.1.1.4'
N N 0.0061 0.0033 'International Tables Vol C Tables 4.2.6.8 and 6.1.1.4'
O O 0.0106 0.0060 'International Tables Vol C Tables 4.2.6.8 and 6.1.1.4'
Tb Tb -0.1723 4.1537 'International Tables Vol C Tables 4.2.6.8 and 6.1.1.4'
H H 0.0000 0.0000 'International Tables Vol C Tables 4.2.6.8 and 6.1.1.4'

loop_
_geom_angle_atom_site_label_1
_geom_angle_atom_site_label_2
_geom_angle_atom_site_label_3
_geom_angle
_geom_angle_site_symmetry_1
_geom_angle_site_symmetry_3
O1 Tb1 O2 91.57(8) . 2_666
O1 Tb1 O5 94.28(12) . .
O2 Tb1 O5 70.73(9) 2_666 .
O1 Tb1 O6 89.31(10) . .
O2 Tb1 O6 148.21(9) 2_666 .
O5 Tb1 O6 140.87(9) . .
O1 Tb1 O8 152.11(10) . .
O2 Tb1 O8 76.83(9) 2_666 .
O5 Tb1 O8 105.29(12) . .
O6 Tb1 O8 87.82(10) . .
O1 Tb1 O7 81.00(11) . .
O2 Tb1 O7 76.51(10) 2_666 .
O5 Tb1 O7 146.77(10) . .
O6 Tb1 O7 72.25(10) . .
O8 Tb1 O7 71.71(10) . .
O1 Tb1 O4 132.31(8) . 2_676
O2 Tb1 O4 124.38(7) 2_666 2_676
O5 Tb1 O4 73.33(9) . 2_676
O6 Tb1 O4 75.62(9) . 2_676
O8 Tb1 O4 73.45(8) . 2_676
O7 Tb1 O4 132.82(10) . 2_676
O1 Tb1 O3 80.38(8) . 2_676
O2 Tb1 O3 141.24(8) 2_666 2_676
O5 Tb1 O3 72.16(9) . 2_676
O6 Tb1 O3 70.09(8) . 2_676
O8 Tb1 O3 124.20(8) . 2_676
O7 Tb1 O3 137.88(9) . 2_676
O4 Tb1 O3 51.93(7) 2_676 2_676
O1 Tb1 C5 106.23(9) . 2_676
O2 Tb1 C5 139.68(8) 2_666 2_676
O5 Tb1 C5 72.08(9) . 2_676
O6 Tb1 C5 69.53(8) . 2_676
O8 Tb1 C5 98.69(9) . 2_676
O7 Tb1 C5 140.91(10) . 2_676
O4 Tb1 C5 26.10(8) 2_676 2_676
O3 Tb1 C5 25.90(8) 2_676 2_676
C9 N1 N2 105.7(3) . .
N3 N2 N1 109.1(3) . .
N2 N3 N4 110.1(3) . .
C9 N4 N3 104.7(3) . .
C1 O1 Tb1 161.6(2) . .
C1 O2 Tb1 148.3(2) . 2_666
C5 O3 Tb1 92.77(17) . 2_676
C5 O4 Tb1 95.10(17) . 2_676
Tb1 O5 H5A 127(5) . .
Tb1 O5 H5B 132(3) . .
H5A O5 H5B 100(5) . .
Tb1 O6 H6C 131(3) . .
Tb1 O6 H6B 120(3) . .
H6C O6 H6B 108(3) . .
Tb1 O7 H7A 128(4) . .
Tb1 O7 H7B 122(5) . .
H7A O7 H7B 109(6) . .
Tb1 O8 H8B 126(3) . .
Tb1 O8 H8C 123(5) . .
H8B O8 H8C 104(5) . .
H10A O10 H10B 110(3) . .
H11A O11 H11B 109(5) . .
O2 C1 O1 124.7(3) . .
O2 C1 C2 117.8(3) . .
O1 C1 C2 117.5(3) . .
C8 C2 C3 120.2(3) . .
C8 C2 C1 120.1(3) . .
C3 C2 C1 119.7(3) . .
C4 C3 C2 119.5(3) . .
C4 C3 H3A 124(2) . .
C2 C3 H3A 117(2) . .
C3 C4 C6 119.8(3) . .
C3 C4 C5 120.4(3) . .
C6 C4 C5 119.5(3) . .
O3 C5 O4 119.9(3) . .
O3 C5 C4 121.5(3) . .
O4 C5 C4 118.5(3) . .
O3 C5 Tb1 61.33(15) . 2_676
O4 C5 Tb1 58.80(15) . 2_676
C4 C5 Tb1 171.5(2) . 2_676
C4 C6 C7 121.2(3) . .
C4 C6 H6A 121(2) . .
C7 C6 H6A 118(2) . .
C8 C7 C6 118.5(3) . .
C8 C7 C9 121.7(3) . .
C6 C7 C9 119.6(3) . .
C2 C8 C7 120.7(3) . .
C2 C8 H8A 121(2) . .
C7 C8 H8A 119(2) . .
N1 C9 N4 110.4(3) . .
N1 C9 C7 125.5(3) . .
N4 C9 C7 124.0(3) . .

loop_
_geom_bond_atom_site_label_1
_geom_bond_atom_site_label_2
_geom_bond_distance
_geom_bond_site_symmetry_2
Tb1 O1 2.233(2) .
Tb1 O2 2.318(2) 2_666
Tb1 O5 2.345(3) .
Tb1 O6 2.379(2) .
Tb1 O8 2.380(3) .
Tb1 O7 2.429(3) .
Tb1 O4 2.468(2) 2_676
Tb1 O3 2.525(2) 2_676
Tb1 C5 2.874(3) 2_676
N1 C9 1.334(4) .
N1 N2 1.336(4) .
N2 N3 1.297(4) .
N3 N4 1.341(4) .
N4 C9 1.338(4) .
O1 C1 1.252(4) .
O2 C1 1.248(4) .
O2 Tb1 2.318(2) 2_666
O3 C5 1.257(4) .
O3 Tb1 2.525(2) 2_676
O4 C5 1.270(4) .
O4 Tb1 2.468(2) 2_676
O5 H5A 0.74(6) .
O5 H5B 0.92(6) .
O6 H6C 0.837(19) .
O6 H6B 0.843(19) .
O7 H7A 0.77(6) .
O7 H7B 0.67(6) .
O8 H8B 0.87(5) .
O8 H8C 0.66(5) .
O9 H9B 0.80(2) .
O10 H10A 0.838(19) .
O10 H10B 0.848(19) .
O11 H11A 0.88(5) .
O11 H11B 0.71(5) .
C1 C2 1.502(4) .
C2 C8 1.388(4) .
C2 C3 1.396(4) .
C3 C4 1.387(4) .
C3 H3A 0.87(4) .
C4 C6 1.388(4) .
C4 C5 1.496(4) .
C5 Tb1 2.874(3) 2_676
C6 C7 1.394(4) .
C6 H6A 0.95(4) .
C7 C8 1.393(4) .
C7 C9 1.463(4) .
C8 H8A 0.89(4) .

loop_
_geom_hbond_atom_site_label_D
_geom_hbond_atom_site_label_H
_geom_hbond_atom_site_label_A
_geom_hbond_distance_DH
_geom_hbond_distance_HA
_geom_hbond_distance_DA
_geom_hbond_angle_DHA
_geom_hbond_site_symmetry_A
O5 H5A O9 0.74(6) 2.05(6) 2.751(4) 160(6) 2_666
O5 H5B N4 0.92(6) 1.81(6) 2.732(4) 173(5) 1_556
O6 H6B O11 0.843(19) 1.94(3) 2.742(4) 159(4) .
O6 H6C O11 0.837(19) 1.96(3) 2.735(3) 155(4) 2_776
O7 H7A N3 0.77(6) 2.05(6) 2.818(4) 175(6) 2_665
O7 H7B N3 0.67(6) 2.59(6) 3.256(4) 172(6) 1_656
O8 H8B O10 0.87(5) 1.84(5) 2.707(4) 177(4) 2_667
O8 H8C O9 0.66(5) 2.28(5) 2.926(5) 170(6) 2_766
O9 H9B O10 0.80(2) 1.98(3) 2.720(4) 152(6) 2_656
O10 H10B O4 0.848(19) 2.07(2) 2.901(3) 167(5) 2_566
O10 H10A N1 0.838(19) 1.96(3) 2.763(4) 159(5) 1_556
O11 H11A N2 0.88(5) 1.94(5) 2.795(4) 163(4) 1_666
O11 H11B O3 0.71(5) 2.08(5) 2.784(3) 170(5) .

loop_
_geom_torsion_atom_site_label_1
_geom_torsion_atom_site_label_2
_geom_torsion_atom_site_label_3
_geom_torsion_atom_site_label_4
_geom_torsion
_geom_torsion_site_symmetry_1
_geom_torsion_site_symmetry_2
_geom_torsion_site_symmetry_3
_geom_torsion_site_symmetry_4
C9 N1 N2 N3 0.9(4) . . . .
N1 N2 N3 N4 -0.4(5) . . . .
N2 N3 N4 C9 -0.3(5) . . . .
Tb1 O2 C1 O1 25.6(6) 2_666 . . .
Tb1 O2 C1 C2 -153.1(3) 2_666 . . .
Tb1 O1 C1 O2 55.2(9) . . . .
Tb1 O1 C1 C2 -126.1(6) . . . .
O2 C1 C2 C8 3.7(5) . . . .
O1 C1 C2 C8 -175.2(3) . . . .
O2 C1 C2 C3 180.0(3) . . . .
O1 C1 C2 C3 1.1(5) . . . .
C8 C2 C3 C4 2.7(5) . . . .
C1 C2 C3 C4 -173.5(3) . . . .
C2 C3 C4 C6 -2.7(5) . . . .
C2 C3 C4 C5 170.9(3) . . . .
Tb1 O3 C5 O4 5.5(3) 2_676 . . .
Tb1 O3 C5 C4 -170.7(2) 2_676 . . .
Tb1 O4 C5 O3 -5.6(3) 2_676 . . .
Tb1 O4 C5 C4 170.7(2) 2_676 . . .
C3 C4 C5 O3 17.1(4) . . . .
C6 C4 C5 O3 -169.3(3) . . . .
C3 C4 C5 O4 -159.2(3) . . . .
C6 C4 C5 O4 14.5(4) . . . .
C3 C4 C6 C7 0.9(5) . . . .
C5 C4 C6 C7 -172.8(3) . . . .
C4 C6 C7 C8 0.9(5) . . . .
C4 C6 C7 C9 176.7(3) . . . .
C3 C2 C8 C7 -0.9(5) . . . .
C1 C2 C8 C7 175.4(3) . . . .
C6 C7 C8 C2 -0.9(5) . . . .
C9 C7 C8 C2 -176.6(3) . . . .
N2 N1 C9 N4 -1.1(4) . . . .
N2 N1 C9 C7 176.8(3) . . . .
N3 N4 C9 N1 0.9(4) . . . .
N3 N4 C9 C7 -177.1(3) . . . .
C8 C7 C9 N1 16.5(5) . . . .
C6 C7 C9 N1 -159.1(3) . . . .
C8 C7 C9 N4 -165.9(3) . . . .
C6 C7 C9 N4 18.5(5) . . . .
